data_7044403
loop_
_publ_author_name
'Hill, Anthony'
'Foreman, Mark'
'Ma, Chenxi'
'Otten, Natalie E.'
'Sharma, Manab'
'Tshabang, Never'
'Ward, Jas S.'

_publ_section_title
;
 Dihydrobis(methimazolyl)borato Complexes of Ruthenium and Osmium
;
_journal_name_full 'Dalton Trans.'
_journal_paper_doi 10.1039/C7DT02420G
_journal_year 2017
_chemical_formula_moiety 'C27 H28 B1 N4 O1 P1 Ru1 S2'
_chemical_formula_sum 'C27 H28 B N4 O P Ru S2'
_chemical_formula_weight 631.53
_space_group_IT_number 14
_symmetry_cell_setting monoclinic
_symmetry_space_group_name_Hall '-P 2yn'
_symmetry_space_group_name_H-M 'P 1 21/n 1'
_atom_sites_solution_hydrogens difmap
_atom_sites_solution_primary other
_audit_creation_date 2016-09-13
_audit_creation_method CRYSTALS_ver_14.61
_audit_update_record
;
2017-03-03 deposited with the CCDC.
2017-09-28 downloaded from the CCDC.
;
_cell_angle_alpha 90
_cell_angle_beta 98.7271(18)
_cell_angle_gamma 90
_cell_formula_units_Z 4
_cell_length_a 9.5785(2)
_cell_length_b 19.3036(4)
_cell_length_c 15.1080(3)
_cell_measurement_reflns_used 16344
_cell_measurement_temperature 150
_cell_measurement_theta_max 30
_cell_measurement_theta_min 4
_cell_volume 2761.12(10)
_computing_cell_refinement 'CrysAlisPro, (Agilent, 2011)'
_computing_data_collection 'SuperNova, (Oxford Diffraction, 2010)'
_computing_data_reduction 'CrysAlisPro, (Agilent, 2011)'
_computing_molecular_graphics 'CAMERON (Watkin et al., 1996)'
_computing_publication_material 'CRYSTALS (Betteridge et al., 2003)'
_computing_structure_refinement 'CRYSTALS (Betteridge et al., 2003)'
_computing_structure_solution 'Superflip (Palatinus & Chapuis, 2007)'
_diffrn_ambient_temperature 150
_diffrn_measured_fraction_theta_full 0.998
_diffrn_measured_fraction_theta_max 0.887
_diffrn_measurement_device Area
_diffrn_measurement_device_type 'Oxford Diffraction SuperNova'
_diffrn_measurement_method '\f and \w'
_diffrn_radiation_monochromator graphite
_diffrn_radiation_type 'Mo K\a'
_diffrn_radiation_wavelength 0.71073
_diffrn_reflns_av_R_equivalents 0.031
_diffrn_reflns_av_sigmaI/netI 0.0397
_diffrn_reflns_limit_h_max 12
_diffrn_reflns_limit_h_min -12
_diffrn_reflns_limit_k_max 26
_diffrn_reflns_limit_k_min -26
_diffrn_reflns_limit_l_max 20
_diffrn_reflns_limit_l_min -19
_diffrn_reflns_number 36216
_diffrn_reflns_theta_full 26.534
_diffrn_reflns_theta_max 29.881
_diffrn_reflns_theta_min 3.377
_diffrn_standards_number 0
_exptl_absorpt_coefficient_mu 0.805
_exptl_absorpt_correction_T_max 0.71
_exptl_absorpt_correction_T_min 0.67
_exptl_absorpt_correction_type multi-scan
_exptl_absorpt_process_details 'CrysAlisPro, (Agilent, 2011)'
_exptl_crystal_colour yellow
_exptl_crystal_density_diffrn 1.519
_exptl_crystal_density_method 'not measured'
_exptl_crystal_description prism
_exptl_crystal_F_000 1288
_exptl_crystal_size_max 0.740
_exptl_crystal_size_mid 0.497
_exptl_crystal_size_min 0.426
_refine_diff_density_max 0.61
_refine_diff_density_min -0.60
_refine_ls_extinction_method None
_refine_ls_goodness_of_fit_ref 0.9751
_refine_ls_hydrogen_treatment mixed
_refine_ls_matrix_type full
_refine_ls_number_parameters 343
_refine_ls_number_reflns 7076
_refine_ls_number_restraints 0
_refine_ls_R_factor_all 0.0334
_refine_ls_R_factor_gt 0.0246
_refine_ls_shift/su_max 0.0017827
_refine_ls_shift/su_mean 0.0000476
_refine_ls_structure_factor_coef Fsqd
_refine_ls_weighting_details
;
 Method, part 1, Chebychev polynomial, (Watkin, 1994, Prince, 1982) 
 [weight] = 1.0/[A~0~*T~0~(x)+A~1~*T~1~(x) ... +A~n-1~]*T~n-1~(x)] 
 where A~i~ are the Chebychev coefficients listed below and x= Fcalc/Fmax 
 Method = Robust Weighting (Prince, 1982) 
 W = [weight] * [1-(deltaF/6*sigmaF)^2^]^2^ 
 A~i~ are: 
 0.164E+04 0.217E+04 0.136E+04 560. 115. 
;
_refine_ls_weighting_scheme calc
_refine_ls_wR_factor_all 0.0518
_refine_ls_wR_factor_gt 0.0442
_refine_ls_wR_factor_ref 0.0518
_reflns_limit_h_max 12
_reflns_limit_h_min -12
_reflns_limit_k_max 26
_reflns_limit_k_min 0
_reflns_limit_l_max 20
_reflns_limit_l_min 0
_reflns_number_gt 6120
_reflns_number_total 7080
_reflns_threshold_expression I>2.0\s(I)
_oxford_diffrn_Wilson_B_factor 1.17
_oxford_diffrn_Wilson_scale 0.06
_oxford_refine_ls_r_factor_ref 0.0334
_oxford_refine_ls_scale 4.43(2)
_oxford_reflns_number_all 7076
_oxford_reflns_threshold_expression_ref I>-10.0\s(I)
_oxford_structure_analysis_title 'xcalibur in P:\Home\ANU\Non-Jas At 15:29 on '
_cod_data_source_file c7dt02420g2.cif
_cod_data_source_block KMAb108
_cod_depositor_comments
;
The following automatic conversions were performed:

'_atom_sites_solution_primary' value 'Other' changed to 'other'
according to
/home/data/users/saulius/crontab/automatic-downloads/rss-feeds/RSC/lib/dictionaries/cif_core.dic
dictionary named 'cif_core.dic' version 2.4.2 from 2011-04-26.

Automatic conversion script
Id: cif_fix_values 4973 2017-02-22 13:04:09Z antanas 
;
_cod_original_cell_volume 2761.12(5)
_cod_original_sg_symbol_H-M 'P 21/n '
_cod_original_formula_sum 'C27 H28 B1 N4 O1 P1 Ru1 S2'
_cod_database_code 7044403

loop_
_symmetry_equiv_pos_as_xyz
x,y,z
-x,-y,-z
x+1/2,-y+1/2,z+1/2
-x+1/2,y+1/2,-z+1/2

loop_
_atom_site_label
_atom_site_type_symbol
_atom_site_fract_x
_atom_site_fract_y
_atom_site_fract_z
_atom_site_U_iso_or_equiv
_atom_site_occupancy
_atom_site_adp_type
B1 B 0.8085(2) 0.38993(12) 0.15835(14) 0.0177 1.0000 Uani
N1 N 0.6525(2) 0.54673(10) 0.04144(12) 0.0245 1.0000 Uani
N2 N 0.75604(18) 0.45251(9) 0.09905(11) 0.0199 1.0000 Uani
N3 N 0.94058(16) 0.40923(9) 0.22577(10) 0.0164 1.0000 Uani
N4 N 1.08332(17) 0.44890(10) 0.34082(12) 0.0215 1.0000 Uani
O1 O 0.36031(16) 0.32207(9) 0.17648(11) 0.0310 1.0000 Uani
P1 P 0.65578(5) 0.31382(2) 0.38253(3) 0.0137 1.0000 Uani
Ru1 Ru 0.608236(15) 0.398372(8) 0.274646(10) 0.0128 1.0000 Uani
S1 S 0.54220(5) 0.49995(3) 0.18531(3) 0.0202 1.0000 Uani
S2 S 0.80556(5) 0.46415(3) 0.35775(3) 0.0171 1.0000 Uani
C1 C 0.4562(2) 0.35047(11) 0.21519(13) 0.0190 1.0000 Uani
C11 C 0.6547(2) 0.49954(11) 0.10794(13) 0.0187 1.0000 Uani
C12 C 0.7540(2) 0.52942(14) -0.01022(15) 0.0320 1.0000 Uani
C13 C 0.8176(2) 0.47168(14) 0.02464(14) 0.0295 1.0000 Uani
C14 C 0.5571(3) 0.60584(13) 0.02726(15) 0.0315 1.0000 Uani
C15 C 0.94525(19) 0.43994(10) 0.30641(13) 0.0163 1.0000 Uani
C16 C 1.07832(19) 0.39904(11) 0.21056(13) 0.0200 1.0000 Uani
C17 C 1.1666(2) 0.42325(12) 0.28143(15) 0.0236 1.0000 Uani
C18 C 1.1348(2) 0.47690(15) 0.42885(17) 0.0351 1.0000 Uani
C21 C 0.5889(2) 0.32875(10) 0.48887(13) 0.0166 1.0000 Uani
C22 C 0.5567(2) 0.39542(11) 0.51529(14) 0.0245 1.0000 Uani
C23 C 0.5120(3) 0.40643(12) 0.59740(15) 0.0331 1.0000 Uani
C24 C 0.4993(3) 0.35168(13) 0.65431(15) 0.0309 1.0000 Uani
C25 C 0.5317(3) 0.28559(12) 0.62949(16) 0.0327 1.0000 Uani
C26 C 0.5765(3) 0.27415(11) 0.54734(15) 0.0265 1.0000 Uani
C31 C 0.5796(2) 0.22883(10) 0.34935(13) 0.0173 1.0000 Uani
C32 C 0.4362(2) 0.21836(12) 0.35248(18) 0.0302 1.0000 Uani
C33 C 0.3706(3) 0.15647(14) 0.3242(2) 0.0395 1.0000 Uani
C34 C 0.4474(3) 0.10422(13) 0.29089(19) 0.0381 1.0000 Uani
C35 C 0.5884(3) 0.11424(12) 0.28586(18) 0.0343 1.0000 Uani
C36 C 0.6542(2) 0.17619(11) 0.31518(15) 0.0240 1.0000 Uani
C41 C 0.84338(19) 0.29588(10) 0.42144(13) 0.0170 1.0000 Uani
C42 C 0.9036(2) 0.29898(12) 0.51147(14) 0.0257 1.0000 Uani
C43 C 1.0477(2) 0.28733(15) 0.53654(16) 0.0354 1.0000 Uani
C44 C 1.1327(2) 0.27245(15) 0.47326(18) 0.0361 1.0000 Uani
C45 C 1.0745(2) 0.26961(13) 0.38341(16) 0.0282 1.0000 Uani
C46 C 0.9311(2) 0.28137(11) 0.35781(14) 0.0202 1.0000 Uani
H11 H 0.508(3) 0.4298(13) 0.3388(17) 0.0303 1.0000 Uiso
H1 H 0.718(2) 0.3614(12) 0.1943(15) 0.0206 1.0000 Uiso
H2 H 0.841(3) 0.3468(13) 0.1160(17) 0.0277 1.0000 Uiso
H121 H 0.7707 0.5539 -0.0601 0.0383 1.0000 Uiso
H131 H 0.8895 0.4471 0.0048 0.0348 1.0000 Uiso
H141 H 0.5239 0.6100 -0.0343 0.0482 1.0000 Uiso
H142 H 0.6054 0.6465 0.0478 0.0484 1.0000 Uiso
H143 H 0.4774 0.5976 0.0559 0.0489 1.0000 Uiso
H161 H 1.0992 0.3772 0.1590 0.0236 1.0000 Uiso
H171 H 1.2644 0.4241 0.2911 0.0280 1.0000 Uiso
H181 H 1.2335 0.4740 0.4393 0.0538 1.0000 Uiso
H182 H 1.0964 0.4515 0.4743 0.0529 1.0000 Uiso
H183 H 1.1080 0.5238 0.4313 0.0531 1.0000 Uiso
H221 H 0.5637 0.4320 0.4782 0.0291 1.0000 Uiso
H231 H 0.4909 0.4513 0.6149 0.0403 1.0000 Uiso
H241 H 0.4689 0.3590 0.7090 0.0372 1.0000 Uiso
H251 H 0.5244 0.2488 0.6676 0.0393 1.0000 Uiso
H261 H 0.5983 0.2293 0.5307 0.0324 1.0000 Uiso
H321 H 0.3841 0.2544 0.3731 0.0363 1.0000 Uiso
H331 H 0.2752 0.1499 0.3278 0.0474 1.0000 Uiso
H341 H 0.4025 0.0626 0.2714 0.0457 1.0000 Uiso
H351 H 0.6398 0.0791 0.2630 0.0410 1.0000 Uiso
H361 H 0.7499 0.1822 0.3110 0.0293 1.0000 Uiso
H421 H 0.8483 0.3097 0.5549 0.0307 1.0000 Uiso
H431 H 1.0870 0.2902 0.5969 0.0419 1.0000 Uiso
H441 H 1.2294 0.2647 0.4905 0.0437 1.0000 Uiso
H451 H 1.1318 0.2598 0.3392 0.0341 1.0000 Uiso
H461 H 0.8930 0.2801 0.2971 0.0236 1.0000 Uiso

loop_
_atom_site_aniso_label
_atom_site_aniso_U_11
_atom_site_aniso_U_22
_atom_site_aniso_U_33
_atom_site_aniso_U_23
_atom_site_aniso_U_13
_atom_site_aniso_U_12
B1 0.0173(9) 0.0208(11) 0.0154(9) -0.0019(8) 0.0035(7) 0.0002(8)
N1 0.0283(9) 0.0253(9) 0.0183(8) 0.0062(7) -0.0015(7) -0.0044(7)
N2 0.0183(8) 0.0279(9) 0.0137(8) 0.0011(7) 0.0032(6) -0.0004(7)
N3 0.0145(7) 0.0191(8) 0.0162(7) -0.0007(6) 0.0043(6) 0.0002(6)
N4 0.0146(8) 0.0272(9) 0.0224(9) -0.0056(7) 0.0017(6) -0.0017(7)
O1 0.0216(8) 0.0390(9) 0.0312(9) -0.0116(7) 0.0003(6) -0.0060(7)
P1 0.0131(2) 0.0141(2) 0.0144(2) -0.00024(17) 0.00393(16) 0.00090(17)
Ru1 0.01166(6) 0.01433(7) 0.01267(6) -0.00051(6) 0.00244(4) 0.00054(6)
S1 0.0248(2) 0.0193(2) 0.0168(2) 0.00175(18) 0.00407(18) 0.00624(19)
S2 0.0152(2) 0.0192(2) 0.0172(2) -0.00410(17) 0.00376(16) -0.00161(17)
C1 0.0180(9) 0.0210(9) 0.0188(9) 0.0003(7) 0.0050(7) 0.0040(7)
C11 0.0223(9) 0.0197(9) 0.0134(9) 0.0016(7) -0.0003(7) -0.0037(7)
C12 0.0283(11) 0.0475(15) 0.0203(11) 0.0120(10) 0.0038(8) -0.0064(10)
C13 0.0219(10) 0.0499(15) 0.0179(10) 0.0050(10) 0.0069(8) -0.0008(10)
C14 0.0429(13) 0.0220(10) 0.0258(11) 0.0068(9) -0.0069(9) -0.0018(10)
C15 0.0142(8) 0.0159(9) 0.0187(9) 0.0002(7) 0.0021(7) -0.0012(7)
C16 0.0146(8) 0.0237(9) 0.0231(9) -0.0001(8) 0.0074(7) 0.0010(8)
C17 0.0143(9) 0.0280(11) 0.0294(11) -0.0015(8) 0.0063(8) 0.0009(8)
C18 0.0184(10) 0.0533(16) 0.0315(12) -0.0163(11) -0.0029(9) -0.0038(10)
C21 0.0171(8) 0.0178(9) 0.0160(9) -0.0006(7) 0.0060(7) 0.0017(7)
C22 0.0379(11) 0.0176(9) 0.0186(9) 0.0009(8) 0.0067(8) 0.0025(9)
C23 0.0534(15) 0.0240(11) 0.0244(11) -0.0047(9) 0.0140(10) 0.0096(11)
C24 0.0447(14) 0.0309(12) 0.0205(11) -0.0029(9) 0.0163(10) 0.0019(10)
C25 0.0540(15) 0.0241(11) 0.0238(11) 0.0028(9) 0.0181(10) -0.0050(11)
C26 0.0426(13) 0.0154(9) 0.0246(11) 0.0006(8) 0.0155(9) 0.0012(9)
C31 0.0187(9) 0.0149(9) 0.0180(9) -0.0004(7) 0.0021(7) 0.0005(7)
C32 0.0236(11) 0.0225(11) 0.0468(14) -0.0098(10) 0.0126(10) -0.0032(8)
C33 0.0301(12) 0.0279(13) 0.0615(18) -0.0116(12) 0.0102(12) -0.0097(10)
C34 0.0421(14) 0.0189(10) 0.0511(15) -0.0093(11) 0.0002(11) -0.0080(10)
C35 0.0380(13) 0.0216(11) 0.0415(14) -0.0118(10) -0.0002(10) 0.0077(10)
C36 0.0233(10) 0.0213(10) 0.0265(11) -0.0061(8) 0.0011(8) 0.0048(8)
C41 0.0146(8) 0.0177(9) 0.0191(9) 0.0026(7) 0.0032(7) 0.0016(7)
C42 0.0217(10) 0.0346(12) 0.0203(10) -0.0006(9) 0.0019(8) 0.0019(9)
C43 0.0215(11) 0.0563(17) 0.0259(12) 0.0024(11) -0.0046(9) 0.0046(11)
C44 0.0179(10) 0.0502(16) 0.0390(14) 0.0066(12) 0.0003(9) 0.0064(10)
C45 0.0194(10) 0.0345(12) 0.0321(12) 0.0082(10) 0.0090(8) 0.0077(9)
C46 0.0196(9) 0.0202(9) 0.0216(10) 0.0042(8) 0.0059(7) 0.0026(7)

loop_
_atom_type_symbol
_atom_type_scat_dispersion_real
_atom_type_scat_dispersion_imag
_atom_type_scat_Cromer_Mann_a1
_atom_type_scat_Cromer_Mann_b1
_atom_type_scat_Cromer_Mann_a2
_atom_type_scat_Cromer_Mann_b2
_atom_type_scat_Cromer_Mann_a3
_atom_type_scat_Cromer_Mann_b3
_atom_type_scat_Cromer_Mann_a4
_atom_type_scat_Cromer_Mann_b4
_atom_type_scat_Cromer_Mann_c
_atom_type_scat_source
C 0.0033 0.0016 2.3100 20.8439 1.0200 10.2075 1.5886 0.5687 0.8650 51.6512 0.2156 'International Tables Vol C 4.2.6.8 and 6.1.1.4'
H 0.0000 0.0000 0.4930 10.5109 0.3229 26.1257 0.1402 3.1424 0.0408 57.7998 0.0030 'International Tables Vol C 4.2.6.8 and 6.1.1.4'
N 0.0061 0.0033 12.2126 0.0057 3.1322 9.8933 2.0125 28.9975 1.1663 0.5826 -11.5290 'International Tables Vol C 4.2.6.8 and 6.1.1.4'
Ru -1.2594 0.8363 19.2674 0.8085 12.9182 8.4347 4.8634 24.7997 1.5676 94.2928 5.3787 'International Tables Vol C 4.2.6.8 and 6.1.1.4'
B 0.0013 0.0007 2.0545 23.2185 1.3326 1.0210 1.0979 60.3498 0.7068 0.1403 -0.1932 'International Tables Vol C 4.2.6.8 and 6.1.1.4'
S 0.1246 0.1234 6.9053 1.4679 5.2034 22.2151 1.4379 0.2536 1.5863 56.1720 0.8669 'International Tables Vol C 4.2.6.8 and 6.1.1.4'
O 0.0106 0.0060 3.0485 13.2771 2.2868 5.7011 1.5463 0.3239 0.8670 32.9089 0.2508 'International Tables Vol C 4.2.6.8 and 6.1.1.4'
P 0.1023 0.0942 6.4345 1.9067 4.1791 27.1570 1.7800 0.5260 1.4908 68.1645 1.1149 'International Tables Vol C 4.2.6.8 and 6.1.1.4'

loop_
_geom_angle_atom_site_label_1
_geom_angle_atom_site_label_2
_geom_angle_atom_site_label_3
_geom_angle
_geom_angle_publ_flag
N2 B1 N3 110.88(17) yes
N2 B1 Ru1 97.20(11) yes
N3 B1 Ru1 98.22(11) yes
N2 B1 H1 114.9(11) no
N3 B1 H1 112.4(11) no
N2 B1 H2 110.1(13) no
N3 B1 H2 106.5(13) no
Ru1 B1 H2 132.7(13) no
H1 B1 H2 101.3(17) no
C11 N1 C12 108.93(19) yes
C11 N1 C14 125.09(19) yes
C12 N1 C14 125.98(19) yes
B1 N2 C11 130.13(16) yes
B1 N2 C13 122.37(18) yes
C11 N2 C13 107.43(18) yes
B1 N3 C15 127.80(16) yes
B1 N3 C16 124.13(16) yes
C15 N3 C16 108.04(16) yes
C15 N4 C17 109.34(17) yes
C15 N4 C18 125.08(17) yes
C17 N4 C18 125.46(18) yes
Ru1 P1 C21 116.70(6) yes
Ru1 P1 C31 114.38(6) yes
C21 P1 C31 101.65(9) yes
Ru1 P1 C41 116.04(6) yes
C21 P1 C41 101.72(9) yes
C31 P1 C41 104.38(9) yes
P1 Ru1 B1 108.82(5) yes
P1 Ru1 S1 168.536(18) yes
B1 Ru1 S1 80.92(5) yes
P1 Ru1 S2 87.162(17) yes
B1 Ru1 S2 78.66(5) yes
S1 Ru1 S2 88.960(18) yes
P1 Ru1 C1 92.65(6) yes
B1 Ru1 C1 103.38(7) yes
S1 Ru1 C1 90.83(6) yes
S2 Ru1 C1 177.89(6) yes
P1 Ru1 H11 84.9(9) no
B1 Ru1 H11 160.6(9) no
S1 Ru1 H11 84.2(9) no
S2 Ru1 H11 88.8(9) no
C1 Ru1 H11 89.1(9) no
P1 Ru1 H1 96.8(7) no
B1 Ru1 H1 20.0(7) no
S1 Ru1 H1 94.2(7) no
S2 Ru1 H1 93.7(7) no
C1 Ru1 H1 88.4(7) no
H11 Ru1 H1 177.0(12) no
Ru1 S1 C11 103.92(7) yes
Ru1 S2 C15 102.77(7) yes
O1 C1 Ru1 178.11(19) yes
S1 C11 N1 124.40(16) yes
S1 C11 N2 127.57(15) yes
N1 C11 N2 107.99(18) yes
N1 C12 C13 107.27(19) yes
N1 C12 H121 124.3 no
C13 C12 H121 128.4 no
N2 C13 C12 108.4(2) yes
N2 C13 H131 123.5 no
C12 C13 H131 128.1 no
N1 C14 H141 108.9 no
N1 C14 H142 109.9 no
H141 C14 H142 109.3 no
N1 C14 H143 109.4 no
H141 C14 H143 106.9 no
H142 C14 H143 112.4 no
S2 C15 N4 125.14(15) yes
S2 C15 N3 127.48(14) yes
N4 C15 N3 107.39(16) yes
N3 C16 C17 108.56(17) yes
N3 C16 H161 122.1 no
C17 C16 H161 129.3 no
N4 C17 C16 106.67(17) yes
N4 C17 H171 124.1 no
C16 C17 H171 129.2 no
N4 C18 H181 109.1 no
N4 C18 H182 110.6 no
H181 C18 H182 109.6 no
N4 C18 H183 109.7 no
H181 C18 H183 108.9 no
H182 C18 H183 109.0 no
P1 C21 C22 121.03(15) yes
P1 C21 C26 120.67(15) yes
C22 C21 C26 118.21(18) yes
C21 C22 C23 120.5(2) yes
C21 C22 H221 119.9 no
C23 C22 H221 119.5 no
C22 C23 C24 120.5(2) yes
C22 C23 H231 120.2 no
C24 C23 H231 119.2 no
C23 C24 C25 119.6(2) yes
C23 C24 H241 120.5 no
C25 C24 H241 119.8 no
C24 C25 C26 120.2(2) yes
C24 C25 H251 120.0 no
C26 C25 H251 119.8 no
C21 C26 C25 120.9(2) yes
C21 C26 H261 119.1 no
C25 C26 H261 120.0 no
P1 C31 C32 118.24(15) yes
P1 C31 C36 123.42(15) yes
C32 C31 C36 118.17(19) yes
C31 C32 C33 121.1(2) yes
C31 C32 H321 118.7 no
C33 C32 H321 120.2 no
C32 C33 C34 119.8(2) yes
C32 C33 H331 120.1 no
C34 C33 H331 120.1 no
C33 C34 C35 119.8(2) yes
C33 C34 H341 119.6 no
C35 C34 H341 120.7 no
C34 C35 C36 120.2(2) yes
C34 C35 H351 119.7 no
C36 C35 H351 120.1 no
C35 C36 C31 120.9(2) yes
C35 C36 H361 119.0 no
C31 C36 H361 120.1 no
P1 C41 C42 122.93(15) yes
P1 C41 C46 118.60(15) yes
C42 C41 C46 118.42(18) yes
C41 C42 C43 120.3(2) yes
C41 C42 H421 120.2 no
C43 C42 H421 119.5 no
C42 C43 C44 120.7(2) yes
C42 C43 H431 119.5 no
C44 C43 H431 119.8 no
C43 C44 C45 119.7(2) yes
C43 C44 H441 120.3 no
C45 C44 H441 120.0 no
C44 C45 C46 120.0(2) yes
C44 C45 H451 120.6 no
C46 C45 H451 119.5 no
C41 C46 C45 120.91(19) yes
C41 C46 H461 119.7 no
C45 C46 H461 119.4 no
B1 H1 Ru1 128.6(17) no

loop_
_geom_bond_atom_site_label_1
_geom_bond_atom_site_label_2
_geom_bond_distance
_geom_bond_publ_flag
B1 N2 1.542(3) yes
B1 N3 1.544(3) yes
B1 Ru1 2.796(2) yes
B1 H1 1.22(2) no
B1 H2 1.12(3) no
N1 C11 1.354(3) yes
N1 C12 1.378(3) yes
N1 C14 1.457(3) yes
N2 C11 1.351(3) yes
N2 C13 1.396(3) yes
N3 C15 1.349(2) yes
N3 C16 1.387(2) yes
N4 C15 1.357(2) yes
N4 C17 1.380(3) yes
N4 C18 1.451(3) yes
O1 C1 1.151(2) yes
P1 Ru1 2.3028(5) yes
P1 C21 1.8402(19) yes
P1 C31 1.834(2) yes
P1 C41 1.8368(19) yes
Ru1 S1 2.4099(5) yes
Ru1 S2 2.4578(5) yes
Ru1 C1 1.840(2) yes
Ru1 H11 1.58(3) no
Ru1 H1 1.86(2) no
S1 C11 1.706(2) yes
S2 C15 1.7104(19) yes
C12 C13 1.339(3) yes
C12 H121 0.924 no
C13 H131 0.924 no
C14 H141 0.940 no
C14 H142 0.940 no
C14 H143 0.946 no
C16 C17 1.343(3) yes
C16 H161 0.935 no
C17 H171 0.926 no
C18 H181 0.937 no
C18 H182 0.960 no
C18 H183 0.944 no
C21 C22 1.396(3) yes
C21 C26 1.392(3) yes
C22 C23 1.389(3) yes
C22 H221 0.911 no
C23 C24 1.380(3) yes
C23 H231 0.936 no
C24 C25 1.378(3) yes
C24 H241 0.928 no
C25 C26 1.391(3) yes
C25 H251 0.923 no
C26 H261 0.934 no
C31 C32 1.396(3) yes
C31 C36 1.387(3) yes
C32 C33 1.387(3) yes
C32 H321 0.936 no
C33 C34 1.387(4) yes
C33 H331 0.932 no
C34 C35 1.377(4) yes
C34 H341 0.936 no
C35 C36 1.393(3) yes
C35 H351 0.934 no
C36 H361 0.935 no
C41 C42 1.396(3) yes
C41 C46 1.398(3) yes
C42 C43 1.393(3) yes
C42 H421 0.928 no
C43 C44 1.377(4) yes
C43 H431 0.934 no
C44 C45 1.388(3) yes
C44 H441 0.936 no
C45 C46 1.388(3) yes
C45 H451 0.946 no
C46 H461 0.935 no
